data_7245675
loop_
_publ_author_name
'Shaydullin, Ruslan R.'
'Galushko, Alexey S.'
'Pentsak, Evgeniy O.'
'Korshunov, Vladislav M.'
'Taydakov, Ilya V.'
'Gordeev, Evgeniy G.'
'Minyaev, Mikhail E.'
'Nasyrova, Darina I.'
'Ananikov, Valentine P.'

_publ_section_title
;
 Yellow to blue switching of fluorescence by the tuning of the
 pentaphenylphosphole structure: phosphorus electronic state vs. ring
 conjugation
;
_journal_name_full 'Physical Chemistry Chemical Physics'
_journal_paper_doi 10.1039/D2CP03723H
_journal_year 2022
_chemical_formula_moiety 'C34 H27 O P'
_chemical_formula_sum 'C34 H27 O P'
_chemical_formula_weight 482.52
_space_group_crystal_system monoclinic
_space_group_IT_number 14
_space_group_name_Hall '-P 2ybc'
_space_group_name_H-M_alt 'P 1 21/c 1'
_atom_sites_solution_hydrogens geom
_atom_sites_solution_primary direct
_atom_sites_solution_secondary difmap
_audit_creation_method SHELXL-2018/3
_audit_update_record
;
2021-07-12 deposited with the CCDC.	2022-09-21 downloaded from the CCDC.
;
_cell_angle_alpha 90
_cell_angle_beta 90.762(4)
_cell_angle_gamma 90
_cell_formula_units_Z 4
_cell_length_a 11.6191(6)
_cell_length_b 5.9902(4)
_cell_length_c 35.856(2)
_cell_measurement_reflns_used 2825
_cell_measurement_temperature 100(2)
_cell_measurement_theta_max 21.51
_cell_measurement_theta_min 2.89
_cell_volume 2495.4(3)
_computing_cell_refinement 'SAINT (Bruker, 2019)'
_computing_data_collection '<i>APEX3</i> (Bruker, 2019)'
_computing_data_reduction 'SAINT (Bruker, 2019)'
_computing_molecular_graphics 'SHELXTL (Sheldrick, Acta Cryst., 2008, A64, 112-122)'
_computing_publication_material 'SHELXTL (Sheldrick, Acta Cryst., 2008, A64, 112-122)'
_computing_structure_refinement 'SHELXL-2018 (Sheldrick, Acta Cryst., 2015, C71, 3-8)'
_computing_structure_solution 'SHELXT, SHELXS-2013 (Sheldrick, Acta Cryst., 2015, A71, 3-8)'
_diffrn_ambient_temperature 100(2)
_diffrn_detector_area_resol_mean 7.31
_diffrn_measured_fraction_theta_full 1.000
_diffrn_measured_fraction_theta_max 1.000
_diffrn_measurement_device_type 'Bruker AXS D8 QUEST, Photon III detector'
_diffrn_measurement_method '\f and \w shutterless scans'
_diffrn_radiation_monochromator graphite
_diffrn_radiation_type MoK\a
_diffrn_radiation_wavelength 0.71073
_diffrn_reflns_av_R_equivalents 0.2032
_diffrn_reflns_av_unetI/netI 0.1195
_diffrn_reflns_Laue_measured_fraction_full 1.000
_diffrn_reflns_Laue_measured_fraction_max 1.000
_diffrn_reflns_limit_h_max 14
_diffrn_reflns_limit_h_min -13
_diffrn_reflns_limit_k_max 7
_diffrn_reflns_limit_k_min -7
_diffrn_reflns_limit_l_max 45
_diffrn_reflns_limit_l_min -45
_diffrn_reflns_number 45348
_diffrn_reflns_point_group_measured_fraction_full 1.000
_diffrn_reflns_point_group_measured_fraction_max 1.000
_diffrn_reflns_theta_full 25.242
_diffrn_reflns_theta_max 26.500
_diffrn_reflns_theta_min 2.076
_diffrn_source 'sealed X-Ray tube'
_diffrn_source_current 30
_diffrn_source_power 50
_diffrn_source_size '0.6 mm, fine-focus'
_exptl_absorpt_coefficient_mu 0.136
_exptl_absorpt_correction_T_max 0.7461
_exptl_absorpt_correction_T_min 0.6140
_exptl_absorpt_correction_type multi-scan
_exptl_absorpt_process_details 'SADABS 2016/2 (Krause et al., J. Appl. Cryst. 2015, 48, 3-10)'
_exptl_crystal_colour colourless
_exptl_crystal_density_diffrn 1.284
_exptl_crystal_density_method 'not measured'
_exptl_crystal_description block
_exptl_crystal_F_000 1016
_exptl_crystal_size_max 0.1
_exptl_crystal_size_mid 0.05
_exptl_crystal_size_min 0.05
_refine_diff_density_max 0.829
_refine_diff_density_min -0.699
_refine_diff_density_rms 0.079
_refine_ls_extinction_method none
_refine_ls_goodness_of_fit_ref 1.041
_refine_ls_hydrogen_treatment constr
_refine_ls_matrix_type full
_refine_ls_number_parameters 325
_refine_ls_number_reflns 5191
_refine_ls_number_restraints 6
_refine_ls_restrained_S_all 1.044
_refine_ls_R_factor_all 0.1758
_refine_ls_R_factor_gt 0.0879
_refine_ls_shift/su_max 0.001
_refine_ls_shift/su_mean 0.000
_refine_ls_structure_factor_coef Fsqd
_refine_ls_weighting_details 'w=1/[\s^2^(Fo^2^)+(0.0568P)^2^+9.7185P] where P=(Fo^2^+2Fc^2^)/3'
_refine_ls_weighting_scheme calc
_refine_ls_wR_factor_gt 0.1826
_refine_ls_wR_factor_ref 0.2302
_reflns_Friedel_coverage 0.000
_reflns_number_gt 2721
_reflns_number_total 5191
_reflns_threshold_expression 'I > 2\s(I)'
_cod_data_source_file d2cp03723h2.cif
_cod_data_source_block H2PPPO
_cod_original_sg_symbol_H-M 'P 21/c'
_cod_database_code 7245675
_shelx_shelxl_version_number 2018/3
_shelx_space_group_comment
;
The symmetry employed for this shelxl refinement is uniquely defined
by the following loop, which should always be used as a source of
symmetry information in preference to the above space-group names.
They are only intended as comments.
;

loop_
_space_group_symop_operation_xyz
'x, y, z'
'-x, y+1/2, -z+1/2'
'-x, -y, -z'
'x, -y-1/2, z-1/2'

loop_
_atom_site_label
_atom_site_type_symbol
_atom_site_fract_x
_atom_site_fract_y
_atom_site_fract_z
_atom_site_U_iso_or_equiv
_atom_site_adp_type
_atom_site_occupancy
_atom_site_site_symmetry_order
_atom_site_calc_flag
_atom_site_refinement_flags_posn
_atom_site_refinement_flags_adp
_atom_site_refinement_flags_occupancy
_atom_site_disorder_assembly
_atom_site_disorder_group
P1 P 0.31272(11) 0.1410(3) 0.66233(4) 0.0316(4) Uani 1 1 d . . . . .
O1 O 0.3655(3) -0.0833(6) 0.65726(10) 0.0368(10) Uani 1 1 d . . . . .
C1 C 0.1699(4) 0.1357(9) 0.64526(12) 0.0262(11) Uani 1 1 d . U . . .
H1 H 0.142581 -0.022595 0.645163 0.031 Uiso 1 1 calc R U . . .
C2 C 0.1811(4) 0.2141(9) 0.60443(13) 0.0277(12) Uani 1 1 d . . . . .
C3 C 0.2789(4) 0.3248(9) 0.59697(12) 0.0255(12) Uani 1 1 d . . . . .
C4 C 0.3621(4) 0.3589(10) 0.63024(13) 0.0274(12) Uani 1 1 d . . . . .
H4 H 0.345839 0.507759 0.641647 0.033 Uiso 1 1 calc R U . . .
C5 C 0.3275(4) 0.2404(10) 0.70937(14) 0.0285(12) Uani 1 1 d . . . . .
C6 C 0.2965(4) 0.4530(10) 0.72121(14) 0.0324(13) Uani 1 1 d . . . . .
H6 H 0.265199 0.557689 0.703956 0.039 Uiso 1 1 calc R U . . .
C7 C 0.3119(4) 0.5110(10) 0.75852(14) 0.0328(13) Uani 1 1 d . . . . .
H7 H 0.290297 0.655774 0.766701 0.039 Uiso 1 1 calc R U . . .
C8 C 0.3579(4) 0.3613(11) 0.78373(14) 0.0329(13) Uani 1 1 d . . . . .
H8 H 0.368177 0.402256 0.809154 0.040 Uiso 1 1 calc R U . . .
C9 C 0.3887(4) 0.1521(10) 0.77181(13) 0.0307(13) Uani 1 1 d . . . . .
H9 H 0.420335 0.048741 0.789227 0.037 Uiso 1 1 calc R U . . .
C10 C 0.3746(4) 0.0889(10) 0.73490(14) 0.0312(13) Uani 1 1 d . . . . .
H10 H 0.396832 -0.056072 0.727019 0.037 Uiso 1 1 calc R U . . .
C11 C 0.0787(4) 0.2827(9) 0.66623(13) 0.0267(12) Uani 1 1 d . . . . .
C12 C 0.0477(4) 0.4931(10) 0.65407(14) 0.0340(14) Uani 1 1 d . . . . .
H12 H 0.081365 0.551507 0.632117 0.041 Uiso 1 1 calc R U . . .
C13 C -0.0316(4) 0.6213(11) 0.67327(15) 0.0376(14) Uani 1 1 d . . . . .
H13 H -0.052386 0.765520 0.664480 0.045 Uiso 1 1 calc R U . . .
C14 C -0.0801(4) 0.5364(12) 0.70538(15) 0.0425(16) Uani 1 1 d . . . . .
H14 H -0.134541 0.622895 0.718626 0.051 Uiso 1 1 calc R U . . .
C15 C -0.0503(4) 0.3301(12) 0.71807(15) 0.0403(16) Uani 1 1 d . . . . .
H15 H -0.083624 0.273896 0.740230 0.048 Uiso 1 1 calc R U . . .
C16 C 0.0292(4) 0.1999(10) 0.69864(14) 0.0352(14) Uani 1 1 d . . . . .
H16 H 0.049428 0.055596 0.707542 0.042 Uiso 1 1 calc R U . . .
C17 C 0.0816(4) 0.1754(9) 0.57836(12) 0.0255(12) Uani 1 1 d . . . . .
C18 C 0.0371(4) 0.3434(10) 0.55573(13) 0.0282(12) Uani 1 1 d . . . . .
H18 H 0.072430 0.486371 0.555740 0.034 Uiso 1 1 calc R U . . .
C19 C -0.0591(4) 0.3042(10) 0.53300(13) 0.0299(13) Uani 1 1 d . . . . .
H19 H -0.088521 0.420416 0.517572 0.036 Uiso 1 1 calc R U . . .
C20 C -0.1116(4) 0.0984(10) 0.53277(14) 0.0321(13) Uani 1 1 d . . . . .
H20 H -0.177206 0.072942 0.517264 0.039 Uiso 1 1 calc R U . . .
C21 C -0.0692(4) -0.0703(10) 0.55496(14) 0.0345(14) Uani 1 1 d . . . . .
H21 H -0.104933 -0.212888 0.554650 0.041 Uiso 1 1 calc R U . . .
C22 C 0.0269(4) -0.0316(10) 0.57804(14) 0.0336(13) Uani 1 1 d . . . . .
H22 H 0.055091 -0.147873 0.593678 0.040 Uiso 1 1 calc R U . . .
C23 C 0.3110(4) 0.4211(9) 0.56057(13) 0.0267(12) Uani 1 1 d . . . . .
C24 C 0.2970(4) 0.3033(11) 0.52729(13) 0.0340(14) Uani 1 1 d . . . . .
H24 H 0.266230 0.156506 0.527955 0.041 Uiso 1 1 calc R U . . .
C25 C 0.3265(4) 0.3937(13) 0.49364(15) 0.0434(17) Uani 1 1 d . . . . .
H25 H 0.315659 0.310280 0.471337 0.052 Uiso 1 1 calc R U . . .
C26 C 0.3721(4) 0.6067(13) 0.49226(16) 0.0476(19) Uani 1 1 d . . . . .
H26 H 0.392875 0.669889 0.468992 0.057 Uiso 1 1 calc R U . . .
C27 C 0.3876(4) 0.7283(11) 0.52496(16) 0.0415(15) Uani 1 1 d . . . . .
H27 H 0.418861 0.874766 0.524150 0.050 Uiso 1 1 calc R U . . .
C28 C 0.3571(4) 0.6342(10) 0.55886(15) 0.0340(13) Uani 1 1 d . . . . .
H28 H 0.368014 0.717289 0.581198 0.041 Uiso 1 1 calc R U . . .
C29 C 0.4899(4) 0.3454(9) 0.62237(12) 0.0249(11) Uani 1 1 d . . . . .
C30 C 0.5619(4) 0.5207(10) 0.63209(14) 0.0318(13) Uani 1 1 d . . . . .
H30 H 0.529785 0.653327 0.642101 0.038 Uiso 1 1 calc R U . . .
C31 C 0.6804(4) 0.5064(10) 0.62747(14) 0.0352(14) Uani 1 1 d . . . . .
H31 H 0.728750 0.627999 0.634317 0.042 Uiso 1 1 calc R U . . .
C32 C 0.7274(4) 0.3126(11) 0.61275(14) 0.0367(15) Uani 1 1 d . . . . .
H32 H 0.808301 0.299946 0.609893 0.044 Uiso 1 1 calc R U . . .
C33 C 0.6557(4) 0.1378(10) 0.60224(13) 0.0340(13) Uani 1 1 d . . . . .
H33 H 0.687501 0.006484 0.591672 0.041 Uiso 1 1 calc R U . . .
C34 C 0.5378(4) 0.1540(10) 0.60709(13) 0.0309(12) Uani 1 1 d . . . . .
H34 H 0.489300 0.033272 0.599911 0.037 Uiso 1 1 calc R U . . .

loop_
_atom_site_aniso_label
_atom_site_aniso_U_11
_atom_site_aniso_U_22
_atom_site_aniso_U_33
_atom_site_aniso_U_23
_atom_site_aniso_U_13
_atom_site_aniso_U_12
P1 0.0252(7) 0.0452(10) 0.0243(7) 0.0003(7) -0.0036(5) 0.0043(7)
O1 0.032(2) 0.045(3) 0.034(2) -0.0002(19) -0.0004(16) 0.0074(18)
C1 0.038(2) 0.029(2) 0.0120(19) -0.001(2) 0.0025(18) -0.015(2)
C2 0.027(3) 0.034(3) 0.022(3) 0.001(2) -0.004(2) 0.004(2)
C3 0.022(2) 0.038(3) 0.017(2) 0.000(2) -0.0039(19) 0.007(2)
C4 0.022(2) 0.042(3) 0.018(2) -0.001(2) -0.0029(19) -0.001(2)
C5 0.021(2) 0.041(3) 0.023(3) -0.001(2) -0.007(2) 0.001(2)
C6 0.028(3) 0.040(4) 0.029(3) -0.003(3) -0.007(2) 0.002(3)
C7 0.022(3) 0.046(4) 0.030(3) -0.010(3) 0.001(2) 0.003(3)
C8 0.023(2) 0.057(4) 0.019(2) 0.001(3) -0.003(2) -0.005(3)
C9 0.023(2) 0.049(4) 0.021(3) 0.004(3) -0.003(2) -0.003(3)
C10 0.017(2) 0.047(4) 0.030(3) 0.004(3) -0.001(2) 0.001(2)
C11 0.017(2) 0.039(3) 0.024(3) -0.001(2) -0.0063(19) -0.001(2)
C12 0.028(3) 0.050(4) 0.024(3) -0.007(3) 0.001(2) -0.004(3)
C13 0.024(3) 0.054(4) 0.035(3) -0.003(3) -0.008(2) -0.001(3)
C14 0.018(3) 0.077(5) 0.033(3) -0.009(3) -0.002(2) 0.007(3)
C15 0.022(3) 0.074(5) 0.025(3) -0.006(3) 0.004(2) -0.009(3)
C16 0.026(3) 0.053(4) 0.026(3) 0.004(3) -0.006(2) -0.006(3)
C17 0.018(2) 0.042(4) 0.016(2) -0.001(2) -0.0013(18) 0.002(2)
C18 0.022(2) 0.042(3) 0.021(2) 0.000(3) 0.0004(19) 0.001(2)
C19 0.024(3) 0.043(4) 0.023(3) 0.004(2) 0.000(2) 0.006(2)
C20 0.024(3) 0.047(4) 0.025(3) -0.002(3) -0.004(2) 0.005(3)
C21 0.029(3) 0.043(4) 0.031(3) -0.008(3) -0.003(2) -0.002(3)
C22 0.031(3) 0.041(4) 0.029(3) 0.003(3) -0.005(2) -0.003(3)
C23 0.018(2) 0.041(4) 0.020(3) 0.004(2) -0.0015(19) 0.009(2)
C24 0.021(2) 0.057(4) 0.023(3) -0.002(3) -0.002(2) 0.006(3)
C25 0.022(3) 0.085(5) 0.023(3) -0.001(3) -0.001(2) 0.008(3)
C26 0.018(3) 0.094(6) 0.030(3) 0.026(4) 0.005(2) 0.015(3)
C27 0.027(3) 0.056(4) 0.042(4) 0.019(3) 0.008(2) 0.009(3)
C28 0.022(3) 0.046(4) 0.034(3) 0.007(3) 0.000(2) 0.009(3)
C29 0.024(2) 0.036(3) 0.015(2) 0.000(2) -0.0014(19) 0.005(2)
C30 0.025(3) 0.048(4) 0.023(3) -0.002(3) -0.005(2) 0.004(3)
C31 0.023(3) 0.051(4) 0.032(3) -0.005(3) -0.003(2) -0.007(3)
C32 0.020(3) 0.065(5) 0.025(3) 0.004(3) -0.001(2) 0.003(3)
C33 0.031(3) 0.049(4) 0.021(3) -0.003(3) 0.002(2) 0.007(3)
C34 0.027(3) 0.041(4) 0.025(3) 0.003(3) -0.002(2) -0.003(3)

loop_
_atom_type_symbol
_atom_type_description
_atom_type_scat_dispersion_real
_atom_type_scat_dispersion_imag
_atom_type_scat_source
C C 0.0033 0.0016 'International Tables Vol C Tables 4.2.6.8 and 6.1.1.4'
H H 0.0000 0.0000 'International Tables Vol C Tables 4.2.6.8 and 6.1.1.4'
O O 0.0106 0.0060 'International Tables Vol C Tables 4.2.6.8 and 6.1.1.4'
P P 0.1023 0.0942 'International Tables Vol C Tables 4.2.6.8 and 6.1.1.4'

loop_
_geom_angle_atom_site_label_1
_geom_angle_atom_site_label_2
_geom_angle_atom_site_label_3
_geom_angle
_geom_angle_site_symmetry_1
_geom_angle_site_symmetry_3
_geom_angle_publ_flag
O1 P1 C1 109.2(2) . . ?
O1 P1 C5 112.3(2) . . ?
C1 P1 C5 114.2(2) . . ?
O1 P1 C4 115.6(2) . . ?
C1 P1 C4 95.5(2) . . ?
C5 P1 C4 109.0(3) . . ?
C2 C1 C11 110.4(4) . . ?
C2 C1 P1 103.5(3) . . ?
C11 C1 P1 117.4(3) . . ?
C2 C1 H1 108.4 . . ?
C11 C1 H1 108.4 . . ?
P1 C1 H1 108.4 . . ?
C3 C2 C17 126.9(5) . . ?
C3 C2 C1 114.9(4) . . ?
C17 C2 C1 118.1(4) . . ?
C2 C3 C23 126.2(4) . . ?
C2 C3 C4 115.8(4) . . ?
C23 C3 C4 118.0(4) . . ?
C29 C4 C3 117.1(4) . . ?
C29 C4 P1 113.2(4) . . ?
C3 C4 P1 101.1(3) . . ?
C29 C4 H4 108.3 . . ?
C3 C4 H4 108.3 . . ?
P1 C4 H4 108.3 . . ?
C6 C5 C10 119.7(5) . . ?
C6 C5 P1 124.6(4) . . ?
C10 C5 P1 115.6(4) . . ?
C5 C6 C7 119.5(5) . . ?
C5 C6 H6 120.3 . . ?
C7 C6 H6 120.3 . . ?
C8 C7 C6 120.8(5) . . ?
C8 C7 H7 119.6 . . ?
C6 C7 H7 119.6 . . ?
C9 C8 C7 119.4(5) . . ?
C9 C8 H8 120.3 . . ?
C7 C8 H8 120.3 . . ?
C8 C9 C10 121.3(5) . . ?
C8 C9 H9 119.4 . . ?
C10 C9 H9 119.4 . . ?
C9 C10 C5 119.3(6) . . ?
C9 C10 H10 120.3 . . ?
C5 C10 H10 120.3 . . ?
C12 C11 C16 118.7(5) . . ?
C12 C11 C1 122.2(5) . . ?
C16 C11 C1 119.1(5) . . ?
C11 C12 C13 121.3(5) . . ?
C11 C12 H12 119.3 . . ?
C13 C12 H12 119.3 . . ?
C14 C13 C12 119.3(6) . . ?
C14 C13 H13 120.4 . . ?
C12 C13 H13 120.4 . . ?
C15 C14 C13 120.5(6) . . ?
C15 C14 H14 119.8 . . ?
C13 C14 H14 119.8 . . ?
C14 C15 C16 120.4(5) . . ?
C14 C15 H15 119.8 . . ?
C16 C15 H15 119.8 . . ?
C11 C16 C15 119.9(6) . . ?
C11 C16 H16 120.1 . . ?
C15 C16 H16 120.1 . . ?
C18 C17 C22 118.3(4) . . ?
C18 C17 C2 122.1(5) . . ?
C22 C17 C2 119.5(5) . . ?
C17 C18 C19 120.6(5) . . ?
C17 C18 H18 119.7 . . ?
C19 C18 H18 119.7 . . ?
C20 C19 C18 120.4(5) . . ?
C20 C19 H19 119.8 . . ?
C18 C19 H19 119.8 . . ?
C21 C20 C19 120.0(5) . . ?
C21 C20 H20 120.0 . . ?
C19 C20 H20 120.0 . . ?
C20 C21 C22 119.8(5) . . ?
C20 C21 H21 120.1 . . ?
C22 C21 H21 120.1 . . ?
C17 C22 C21 120.8(5) . . ?
C17 C22 H22 119.6 . . ?
C21 C22 H22 119.6 . . ?
C28 C23 C24 118.0(5) . . ?
C28 C23 C3 120.0(5) . . ?
C24 C23 C3 122.0(5) . . ?
C25 C24 C23 121.8(6) . . ?
C25 C24 H24 119.1 . . ?
C23 C24 H24 119.1 . . ?
C24 C25 C26 119.8(6) . . ?
C24 C25 H25 120.1 . . ?
C26 C25 H25 120.1 . . ?
C25 C26 C27 119.9(5) . . ?
C25 C26 H26 120.0 . . ?
C27 C26 H26 120.0 . . ?
C26 C27 C28 119.6(6) . . ?
C26 C27 H27 120.2 . . ?
C28 C27 H27 120.2 . . ?
C23 C28 C27 121.0(6) . . ?
C23 C28 H28 119.5 . . ?
C27 C28 H28 119.5 . . ?
C30 C29 C34 118.7(4) . . ?
C30 C29 C4 120.2(5) . . ?
C34 C29 C4 121.0(5) . . ?
C29 C30 C31 121.3(5) . . ?
C29 C30 H30 119.4 . . ?
C31 C30 H30 119.4 . . ?
C32 C31 C30 119.4(5) . . ?
C32 C31 H31 120.3 . . ?
C30 C31 H31 120.3 . . ?
C33 C32 C31 119.7(5) . . ?
C33 C32 H32 120.1 . . ?
C31 C32 H32 120.1 . . ?
C34 C33 C32 120.3(5) . . ?
C34 C33 H33 119.9 . . ?
C32 C33 H33 119.9 . . ?
C33 C34 C29 120.6(5) . . ?
C33 C34 H34 119.7 . . ?
C29 C34 H34 119.7 . . ?

loop_
_geom_bond_atom_site_label_1
_geom_bond_atom_site_label_2
_geom_bond_distance
_geom_bond_site_symmetry_2
_geom_bond_publ_flag
P1 O1 1.489(4) . ?
P1 C1 1.761(5) . ?
P1 C5 1.795(5) . ?
P1 C4 1.837(5) . ?
C1 C2 1.544(6) . ?
C1 C11 1.576(7) . ?
C1 H1 1.0000 . ?
C2 C3 1.346(7) . ?
C2 C17 1.495(6) . ?
C3 C23 1.479(7) . ?
C3 C4 1.539(6) . ?
C4 C29 1.516(6) . ?
C4 H4 1.0000 . ?
C5 C6 1.391(8) . ?
C5 C10 1.396(7) . ?
C6 C7 1.392(7) . ?
C6 H6 0.9500 . ?
C7 C8 1.376(7) . ?
C7 H7 0.9500 . ?
C8 C9 1.373(8) . ?
C8 H8 0.9500 . ?
C9 C10 1.384(7) . ?
C9 H9 0.9500 . ?
C10 H10 0.9500 . ?
C11 C12 1.380(8) . ?
C11 C16 1.394(7) . ?
C12 C13 1.390(7) . ?
C12 H12 0.9500 . ?
C13 C14 1.385(8) . ?
C13 H13 0.9500 . ?
C14 C15 1.360(9) . ?
C14 H14 0.9500 . ?
C15 C16 1.402(8) . ?
C15 H15 0.9500 . ?
C16 H16 0.9500 . ?
C17 C18 1.389(7) . ?
C17 C22 1.393(8) . ?
C18 C19 1.394(6) . ?
C18 H18 0.9500 . ?
C19 C20 1.376(8) . ?
C19 H19 0.9500 . ?
C20 C21 1.374(7) . ?
C20 H20 0.9500 . ?
C21 C22 1.400(7) . ?
C21 H21 0.9500 . ?
C22 H22 0.9500 . ?
C23 C28 1.386(8) . ?
C23 C24 1.394(7) . ?
C24 C25 1.370(7) . ?
C24 H24 0.9500 . ?
C25 C26 1.383(9) . ?
C25 H25 0.9500 . ?
C26 C27 1.390(9) . ?
C26 H26 0.9500 . ?
C27 C28 1.390(7) . ?
C27 H27 0.9500 . ?
C28 H28 0.9500 . ?
C29 C30 1.384(7) . ?
C29 C34 1.390(7) . ?
C30 C31 1.392(7) . ?
C30 H30 0.9500 . ?
C31 C32 1.390(8) . ?
C31 H31 0.9500 . ?
C32 C33 1.387(8) . ?
C32 H32 0.9500 . ?
C33 C34 1.387(7) . ?
C33 H33 0.9500 . ?
C34 H34 0.9500 . ?

loop_
_geom_torsion_atom_site_label_1
_geom_torsion_atom_site_label_2
_geom_torsion_atom_site_label_3
_geom_torsion_atom_site_label_4
_geom_torsion
_geom_torsion_site_symmetry_1
_geom_torsion_site_symmetry_2
_geom_torsion_site_symmetry_3
_geom_torsion_site_symmetry_4
_geom_torsion_publ_flag
O1 P1 C1 C2 -92.6(4) . . . . ?
C5 P1 C1 C2 140.7(3) . . . . ?
C4 P1 C1 C2 26.9(4) . . . . ?
O1 P1 C1 C11 145.5(4) . . . . ?
C5 P1 C1 C11 18.8(5) . . . . ?
C4 P1 C1 C11 -94.9(4) . . . . ?
C11 C1 C2 C3 107.0(5) . . . . ?
P1 C1 C2 C3 -19.5(6) . . . . ?
C11 C1 C2 C17 -68.9(6) . . . . ?
P1 C1 C2 C17 164.7(4) . . . . ?
C17 C2 C3 C23 -3.6(9) . . . . ?
C1 C2 C3 C23 -179.0(5) . . . . ?
C17 C2 C3 C4 174.3(5) . . . . ?
C1 C2 C3 C4 -1.1(7) . . . . ?
C2 C3 C4 C29 143.4(5) . . . . ?
C23 C3 C4 C29 -38.5(7) . . . . ?
C2 C3 C4 P1 20.0(5) . . . . ?
C23 C3 C4 P1 -161.9(4) . . . . ?
O1 P1 C4 C29 -38.8(4) . . . . ?
C1 P1 C4 C29 -153.1(4) . . . . ?
C5 P1 C4 C29 88.8(4) . . . . ?
O1 P1 C4 C3 87.3(3) . . . . ?
C1 P1 C4 C3 -27.1(4) . . . . ?
C5 P1 C4 C3 -145.1(3) . . . . ?
O1 P1 C5 C6 173.4(4) . . . . ?
C1 P1 C5 C6 -61.6(5) . . . . ?
C4 P1 C5 C6 43.9(5) . . . . ?
O1 P1 C5 C10 -6.1(5) . . . . ?
C1 P1 C5 C10 119.0(4) . . . . ?
C4 P1 C5 C10 -135.6(4) . . . . ?
C10 C5 C6 C7 -0.7(7) . . . . ?
P1 C5 C6 C7 179.9(4) . . . . ?
C5 C6 C7 C8 0.4(8) . . . . ?
C6 C7 C8 C9 -0.1(8) . . . . ?
C7 C8 C9 C10 0.1(7) . . . . ?
C8 C9 C10 C5 -0.4(7) . . . . ?
C6 C5 C10 C9 0.7(7) . . . . ?
P1 C5 C10 C9 -179.8(4) . . . . ?
C2 C1 C11 C12 -21.4(6) . . . . ?
P1 C1 C11 C12 96.8(5) . . . . ?
C2 C1 C11 C16 160.0(4) . . . . ?
P1 C1 C11 C16 -81.8(5) . . . . ?
C16 C11 C12 C13 -0.5(7) . . . . ?
C1 C11 C12 C13 -179.0(4) . . . . ?
C11 C12 C13 C14 0.3(8) . . . . ?
C12 C13 C14 C15 0.1(8) . . . . ?
C13 C14 C15 C16 -0.5(8) . . . . ?
C12 C11 C16 C15 0.1(7) . . . . ?
C1 C11 C16 C15 178.7(4) . . . . ?
C14 C15 C16 C11 0.4(8) . . . . ?
C3 C2 C17 C18 -44.4(8) . . . . ?
C1 C2 C17 C18 130.8(5) . . . . ?
C3 C2 C17 C22 139.3(6) . . . . ?
C1 C2 C17 C22 -45.4(7) . . . . ?
C22 C17 C18 C19 -0.8(7) . . . . ?
C2 C17 C18 C19 -177.1(4) . . . . ?
C17 C18 C19 C20 0.3(7) . . . . ?
C18 C19 C20 C21 -0.2(8) . . . . ?
C19 C20 C21 C22 0.6(8) . . . . ?
C18 C17 C22 C21 1.2(8) . . . . ?
C2 C17 C22 C21 177.6(5) . . . . ?
C20 C21 C22 C17 -1.1(8) . . . . ?
C2 C3 C23 C28 135.1(6) . . . . ?
C4 C3 C23 C28 -42.7(6) . . . . ?
C2 C3 C23 C24 -45.3(8) . . . . ?
C4 C3 C23 C24 136.9(5) . . . . ?
C28 C23 C24 C25 -0.6(7) . . . . ?
C3 C23 C24 C25 179.8(4) . . . . ?
C23 C24 C25 C26 0.4(8) . . . . ?
C24 C25 C26 C27 -0.1(8) . . . . ?
C25 C26 C27 C28 0.1(8) . . . . ?
C24 C23 C28 C27 0.5(7) . . . . ?
C3 C23 C28 C27 -179.9(4) . . . . ?
C26 C27 C28 C23 -0.3(7) . . . . ?
C3 C4 C29 C30 124.7(5) . . . . ?
P1 C4 C29 C30 -118.3(5) . . . . ?
C3 C4 C29 C34 -58.5(7) . . . . ?
P1 C4 C29 C34 58.5(5) . . . . ?
C34 C29 C30 C31 -1.2(7) . . . . ?
C4 C29 C30 C31 175.6(5) . . . . ?
C29 C30 C31 C32 0.1(8) . . . . ?
C30 C31 C32 C33 1.2(8) . . . . ?
C31 C32 C33 C34 -1.3(8) . . . . ?
C32 C33 C34 C29 0.3(8) . . . . ?
C30 C29 C34 C33 1.0(7) . . . . ?
C4 C29 C34 C33 -175.8(4) . . . . ?
